data_1518880
loop_
_publ_author_name
'Wang, M.'
'Xu, G.'
'Wang, D.'
'Zou, Y.'
'Frey, W.'
'Buchmeiser, M. R.'

_publ_section_title
;
 Group 4 metal complexes bearing the aminoborane motif: origin of tandem
 ring-opening metathesis/vinyl-insertion polymerization
;
_journal_issue 17
_journal_name_full 'Polym. Chem.'
_journal_page_first 3290
_journal_paper_doi 10.1039/C5PY00303B
_journal_volume 6
_journal_year 2015
_chemical_formula_moiety 'C34 H39 B Cl2 Hf N2 O Si'
_chemical_formula_sum 'C34 H39 B Cl2 Hf N2 O Si'
_chemical_formula_weight 779.96
_chemical_name_systematic 'compound Hf-1'
_space_group_IT_number 2
_symmetry_cell_setting triclinic
_symmetry_space_group_name_Hall '-P 1'
_symmetry_space_group_name_H-M 'P -1'
_atom_sites_solution_hydrogens geom
_atom_sites_solution_primary direct
_atom_sites_solution_secondary difmap
_audit_creation_method SHELXL-97
_audit_update_record
;
2015-02-19 deposited with the CCDC.
2015-03-19 downloaded from the CCDC.
;
_cell_angle_alpha 105.491(3)
_cell_angle_beta 91.532(3)
_cell_angle_gamma 106.268(2)
_cell_formula_units_Z 2
_cell_length_a 8.8119(5)
_cell_length_b 12.4637(7)
_cell_length_c 16.1223(9)
_cell_measurement_reflns_used 7268
_cell_measurement_temperature 110(2)
_cell_measurement_theta_max 28.39
_cell_measurement_theta_min 1.78
_cell_volume 1628.15(16)
_computing_cell_refinement 'Bruker APEXII Software Suite, 2008'
_computing_data_collection 'Bruker APEXII Software Suite, 2008'
_computing_data_reduction 'Bruker APEXII Software Suite, 2008'
_computing_molecular_graphics 'SHELXTL-plus, XP (Sheldrick, 1991)'
_computing_structure_refinement 'SHELXL-97 (Sheldrick, 1997)'
_computing_structure_solution 'SHELXS-97 (Sheldrick, 1990)'
_diffrn_ambient_temperature 110(2)
_diffrn_measured_fraction_theta_full 0.982
_diffrn_measured_fraction_theta_max 0.982
_diffrn_measurement_device_type 'Bruker Kappa APEXII Duo'
_diffrn_measurement_method 'Omega + Phi Scans'
_diffrn_radiation_monochromator Triumph
_diffrn_radiation_source 'fine-focus sealed tube'
_diffrn_radiation_type MoK\a
_diffrn_radiation_wavelength 0.71073
_diffrn_reflns_av_R_equivalents 0.0216
_diffrn_reflns_av_sigmaI/netI 0.0264
_diffrn_reflns_limit_h_max 11
_diffrn_reflns_limit_h_min -11
_diffrn_reflns_limit_k_max 16
_diffrn_reflns_limit_k_min -16
_diffrn_reflns_limit_l_max 20
_diffrn_reflns_limit_l_min -21
_diffrn_reflns_number 27305
_diffrn_reflns_theta_full 28.39
_diffrn_reflns_theta_max 28.39
_diffrn_reflns_theta_min 1.78
_diffrn_standards_decay_% 0
_diffrn_standards_interval_count 0
_diffrn_standards_number 0
_exptl_absorpt_coefficient_mu 3.435
_exptl_absorpt_correction_T_max 0.5836
_exptl_absorpt_correction_T_min 0.2816
_exptl_absorpt_correction_type numerical
_exptl_absorpt_process_details 'SADABS, (Bruker 2008)'
_exptl_crystal_colour light-yellow
_exptl_crystal_density_diffrn 1.591
_exptl_crystal_density_method 'not measured'
_exptl_crystal_description block
_exptl_crystal_F_000 780
_exptl_crystal_size_max 0.41
_exptl_crystal_size_mid 0.33
_exptl_crystal_size_min 0.25
_refine_diff_density_max 2.331
_refine_diff_density_min -1.093
_refine_diff_density_rms 0.100
_refine_ls_extinction_method none
_refine_ls_goodness_of_fit_ref 1.040
_refine_ls_hydrogen_treatment constr
_refine_ls_matrix_type full
_refine_ls_number_parameters 401
_refine_ls_number_reflns 8030
_refine_ls_number_restraints 12
_refine_ls_restrained_S_all 1.039
_refine_ls_R_factor_all 0.0314
_refine_ls_R_factor_gt 0.0242
_refine_ls_shift/su_max 0.003
_refine_ls_shift/su_mean 0.000
_refine_ls_structure_factor_coef Fsqd
_refine_ls_weighting_details 'calc w=1/[\s^2^(Fo^2^)+(0.0229P)^2^+2.4002P] where P=(Fo^2^+2Fc^2^)/3'
_refine_ls_weighting_scheme calc
_refine_ls_wR_factor_gt 0.0520
_refine_ls_wR_factor_ref 0.0541
_reflns_number_gt 7268
_reflns_number_total 8030
_reflns_threshold_expression >2sigma(I)
_cod_data_source_file c5py00303b2.cif
_cod_data_source_block buch61a
_cod_depositor_comments 'Adding full bibliography for 1518877--1518881.cif.'
_cod_database_code 1518880

loop_
_symmetry_equiv_pos_as_xyz
'x, y, z'
'-x, -y, -z'

loop_
_atom_site_label
_atom_site_type_symbol
_atom_site_fract_x
_atom_site_fract_y
_atom_site_fract_z
_atom_site_U_iso_or_equiv
_atom_site_adp_type
_atom_site_occupancy
_atom_site_symmetry_multiplicity
_atom_site_calc_flag
_atom_site_refinement_flags
_atom_site_disorder_assembly
_atom_site_disorder_group
Hf1 Hf 0.190668(12) 0.659891(10) 0.221016(7) 0.01610(4) Uani 1 1 d . . .
Cl1 Cl -0.01057(8) 0.70657(6) 0.30814(5) 0.02449(14) Uani 1 1 d . . .
Cl2 Cl 0.15427(9) 0.51704(6) 0.08764(5) 0.02672(15) Uani 1 1 d . . .
Si1 Si 0.49099(8) 0.65172(6) 0.29226(5) 0.01632(14) Uani 1 1 d . . .
C1 C 0.2447(3) 0.5520(2) 0.37802(17) 0.0156(5) Uani 1 1 d . . .
N1 N 0.2889(2) 0.59554(18) 0.30806(14) 0.0154(4) Uani 1 1 d . . .
B1 B 0.0628(3) 0.3420(2) 0.27423(19) 0.0165(5) Uani 1 1 d . . .
N2 N 0.1572(2) 0.43865(18) 0.36474(14) 0.0149(4) Uani 1 1 d . . .
C2 C 0.2912(3) 0.6236(2) 0.46311(17) 0.0197(5) Uani 1 1 d . . .
H2 H 0.3481 0.7037 0.4732 0.024 Uiso 1 1 calc R . .
C3 C 0.2557(3) 0.5795(2) 0.53243(18) 0.0219(6) Uani 1 1 d . . .
H3 H 0.2870 0.6292 0.5899 0.026 Uiso 1 1 calc R . .
C4 C 0.1747(3) 0.4631(2) 0.51806(17) 0.0201(5) Uani 1 1 d . . .
H4 H 0.1534 0.4307 0.5651 0.024 Uiso 1 1 calc R . .
C5 C 0.1252(3) 0.3948(2) 0.43384(17) 0.0168(5) Uani 1 1 d . . .
C6 C 0.0332(3) 0.2715(2) 0.40426(17) 0.0180(5) Uani 1 1 d . . .
C7 C -0.0083(3) 0.2362(2) 0.31488(17) 0.0179(5) Uani 1 1 d . . .
C8 C -0.0945(3) 0.1195(2) 0.27715(18) 0.0214(5) Uani 1 1 d . . .
H8 H -0.1266 0.0925 0.2166 0.026 Uiso 1 1 calc R . .
C9 C -0.1344(3) 0.0421(2) 0.3268(2) 0.0255(6) Uani 1 1 d . . .
H9 H -0.1920 -0.0373 0.2997 0.031 Uiso 1 1 calc R . .
C10 C -0.0909(3) 0.0795(3) 0.4152(2) 0.0256(6) Uani 1 1 d . . .
H10 H -0.1179 0.0258 0.4485 0.031 Uiso 1 1 calc R . .
C11 C -0.0076(3) 0.1955(2) 0.45538(19) 0.0232(6) Uani 1 1 d . . .
H11 H 0.0209 0.2225 0.5163 0.028 Uiso 1 1 calc R . .
C12 C 0.4521(3) 0.7524(2) 0.23274(16) 0.0161(5) Uani 1 1 d . . .
C13 C 0.4355(3) 0.8653(2) 0.28551(17) 0.0163(5) Uani 1 1 d . . .
C14 C 0.3771(3) 0.8955(2) 0.36560(17) 0.0193(5) Uani 1 1 d . . .
H14 H 0.3415 0.8392 0.3961 0.023 Uiso 1 1 calc R . .
C15 C 0.3718(3) 1.0090(2) 0.39982(18) 0.0232(6) Uani 1 1 d . . .
H15 H 0.3322 1.0300 0.4541 0.028 Uiso 1 1 calc R . .
C16 C 0.4231(4) 1.0915(3) 0.35638(19) 0.0253(6) Uani 1 1 d . . .
H16 H 0.4188 1.1686 0.3815 0.030 Uiso 1 1 calc R . .
C17 C 0.4805(3) 1.0644(2) 0.27706(19) 0.0239(6) Uani 1 1 d . . .
H17 H 0.5165 1.1225 0.2481 0.029 Uiso 1 1 calc R . .
C18 C 0.4851(3) 0.9511(2) 0.24018(18) 0.0191(5) Uani 1 1 d . . .
C19 C 0.5194(3) 0.7788(2) 0.15503(17) 0.0190(5) Uani 1 1 d . . .
C20 C 0.5586(3) 0.7066(2) 0.08161(19) 0.0245(6) Uani 1 1 d . . .
H20 H 0.5478 0.6274 0.0778 0.029 Uiso 1 1 calc R . .
C21 C 0.6134(4) 0.7517(3) 0.0145(2) 0.0316(7) Uani 1 1 d . . .
H21 H 0.6410 0.7031 -0.0352 0.038 Uiso 1 1 calc R . .
C22 C 0.6284(4) 0.8674(3) 0.0191(2) 0.0323(7) Uani 1 1 d . . .
H22 H 0.6651 0.8965 -0.0279 0.039 Uiso 1 1 calc R . .
C23 C 0.5907(4) 0.9401(3) 0.09049(19) 0.0274(6) Uani 1 1 d . . .
H23 H 0.6011 1.0189 0.0932 0.033 Uiso 1 1 calc R . .
C24 C 0.5369(3) 0.8963(2) 0.15911(18) 0.0199(5) Uani 1 1 d . . .
C25 C 0.5731(3) 0.5399(2) 0.2257(2) 0.0251(6) Uani 1 1 d . . .
H25A H 0.5896 0.4889 0.2597 0.038 Uiso 1 1 calc R . .
H25B H 0.6748 0.5782 0.2080 0.038 Uiso 1 1 calc R . .
H25C H 0.4983 0.4934 0.1742 0.038 Uiso 1 1 calc R . .
C26 C 0.6246(3) 0.7310(2) 0.39470(19) 0.0239(6) Uani 1 1 d . . .
H26A H 0.5877 0.7957 0.4272 0.036 Uiso 1 1 calc R . .
H26B H 0.7332 0.7617 0.3812 0.036 Uiso 1 1 calc R . .
H26C H 0.6232 0.6774 0.4296 0.036 Uiso 1 1 calc R . .
C27 C 0.1842(3) 0.3122(2) 0.20449(17) 0.0185(5) Uani 1 1 d . . .
H27A H 0.1225 0.2512 0.1525 0.022 Uiso 1 1 calc R . .
H27B H 0.2346 0.3829 0.1866 0.022 Uiso 1 1 calc R . .
C28 C 0.3142(3) 0.2705(3) 0.2373(2) 0.0252(6) Uani 1 1 d . . .
H28A H 0.3766 0.3304 0.2886 0.038 Uiso 1 1 calc R . .
H28B H 0.3838 0.2558 0.1920 0.038 Uiso 1 1 calc R . .
H28C H 0.2658 0.1983 0.2526 0.038 Uiso 1 1 calc R . .
C29 C -0.0741(3) 0.3928(2) 0.24315(17) 0.0201(5) Uani 1 1 d . . .
H29A H -0.1320 0.4168 0.2932 0.024 Uiso 1 1 calc R . .
H29B H -0.0214 0.4633 0.2256 0.024 Uiso 1 1 calc R . .
C30 C -0.1938(4) 0.3076(3) 0.1688(2) 0.0301(7) Uani 1 1 d . . .
H30A H -0.1377 0.2812 0.1194 0.045 Uiso 1 1 calc R . .
H30B H -0.2673 0.3463 0.1520 0.045 Uiso 1 1 calc R . .
H30C H -0.2537 0.2404 0.1871 0.045 Uiso 1 1 calc R . .
O1 O 0.1327(2) 0.77508(16) 0.14896(12) 0.0198(4) Uani 1 1 d . E .
C31 C 0.1455(3) 0.7636(2) 0.05566(18) 0.0227(6) Uani 1 1 d . . .
H31A H 0.0815 0.6851 0.0199 0.027 Uiso 0.80 1 d P A 1
H31B H 0.2576 0.7760 0.0434 0.027 Uiso 0.80 1 d P B 1
H31C H 0.0583 0.7020 0.0200 0.027 Uiso 0.20 1 d P C 2
H31D H 0.2439 0.7501 0.0391 0.027 Uiso 0.20 1 d P D 2
C32 C 0.0819(6) 0.8573(5) 0.0366(3) 0.0259(10) Uani 0.80 1 d P E 1
H32A H -0.0344 0.8278 0.0195 0.031 Uiso 0.80 1 calc PR E 1
H32B H 0.1355 0.8868 -0.0095 0.031 Uiso 0.80 1 calc PR E 1
C33 C 0.1234(6) 0.9527(4) 0.1248(3) 0.0239(9) Uani 0.80 1 d P E 1
H33A H 0.2378 0.9971 0.1349 0.029 Uiso 0.80 1 calc PR E 1
H33B H 0.0593 1.0074 0.1293 0.029 Uiso 0.80 1 calc PR E 1
C32A C 0.140(3) 0.879(2) 0.0515(17) 0.037(6) Uani 0.20 1 d PU E 2
H32C H 0.2491 0.9317 0.0582 0.044 Uiso 0.20 1 calc PR E 2
H32D H 0.0870 0.8711 -0.0056 0.044 Uiso 0.20 1 calc PR E 2
C33A C 0.059(3) 0.924(2) 0.1146(17) 0.038(6) Uani 0.20 1 d PU E 2
H33C H -0.0555 0.9008 0.0933 0.046 Uiso 0.20 1 calc PR E 2
H33D H 0.1002 1.0098 0.1328 0.046 Uiso 0.20 1 calc PR E 2
C34 C 0.0789(4) 0.8787(3) 0.1870(2) 0.0269(6) Uani 1 1 d . . .
H34A H 0.1344 0.9214 0.2458 0.032 Uiso 0.80 1 d P F 1
H34B H -0.0371 0.8556 0.1904 0.032 Uiso 0.80 1 d P G 1
H34C H 0.1575 0.9355 0.2316 0.032 Uiso 0.20 1 d P H 2
H34D H -0.0194 0.8569 0.2112 0.032 Uiso 0.20 1 d P I 2

loop_
_atom_site_aniso_label
_atom_site_aniso_U_11
_atom_site_aniso_U_22
_atom_site_aniso_U_33
_atom_site_aniso_U_23
_atom_site_aniso_U_13
_atom_site_aniso_U_12
Hf1 0.01290(5) 0.01916(6) 0.01666(6) 0.00693(4) 0.00133(4) 0.00375(4)
Cl1 0.0181(3) 0.0300(3) 0.0263(4) 0.0088(3) 0.0081(3) 0.0075(3)
Cl2 0.0364(4) 0.0191(3) 0.0208(3) 0.0045(3) -0.0052(3) 0.0040(3)
Si1 0.0132(3) 0.0152(3) 0.0189(4) 0.0015(3) 0.0012(3) 0.0048(3)
C1 0.0132(11) 0.0158(12) 0.0191(13) 0.0049(10) 0.0002(9) 0.0062(9)
N1 0.0131(9) 0.0164(10) 0.0153(11) 0.0042(8) 0.0000(8) 0.0030(8)
B1 0.0192(13) 0.0147(13) 0.0140(14) 0.0023(11) -0.0016(11) 0.0049(11)
N2 0.0143(10) 0.0160(10) 0.0146(10) 0.0040(8) -0.0002(8) 0.0054(8)
C2 0.0207(12) 0.0178(12) 0.0194(13) 0.0036(10) 0.0014(10) 0.0053(10)
C3 0.0236(13) 0.0249(14) 0.0155(13) 0.0020(11) 0.0006(10) 0.0085(11)
C4 0.0238(13) 0.0253(14) 0.0160(13) 0.0089(11) 0.0030(10) 0.0116(11)
C5 0.0162(12) 0.0204(12) 0.0174(13) 0.0080(10) 0.0021(9) 0.0087(10)
C6 0.0186(12) 0.0191(12) 0.0175(13) 0.0060(10) 0.0019(10) 0.0070(10)
C7 0.0179(12) 0.0193(12) 0.0182(13) 0.0067(10) 0.0038(10) 0.0070(10)
C8 0.0217(13) 0.0220(13) 0.0186(14) 0.0041(11) 0.0011(10) 0.0050(11)
C9 0.0234(14) 0.0196(13) 0.0318(16) 0.0073(12) 0.0021(12) 0.0038(11)
C10 0.0267(14) 0.0243(14) 0.0314(16) 0.0166(13) 0.0074(12) 0.0079(11)
C11 0.0278(14) 0.0262(14) 0.0193(14) 0.0113(12) 0.0035(11) 0.0095(12)
C12 0.0148(11) 0.0161(12) 0.0156(12) 0.0028(10) 0.0030(9) 0.0033(9)
C13 0.0136(11) 0.0148(12) 0.0186(13) 0.0034(10) -0.0002(9) 0.0029(9)
C14 0.0187(12) 0.0189(12) 0.0192(13) 0.0044(11) 0.0012(10) 0.0048(10)
C15 0.0303(15) 0.0234(14) 0.0170(13) 0.0029(11) 0.0063(11) 0.0120(12)
C16 0.0320(15) 0.0238(14) 0.0228(15) 0.0020(12) 0.0033(12) 0.0167(12)
C17 0.0270(14) 0.0187(13) 0.0273(15) 0.0089(12) 0.0004(11) 0.0069(11)
C18 0.0164(12) 0.0181(12) 0.0214(14) 0.0059(11) 0.0018(10) 0.0028(10)
C19 0.0141(11) 0.0195(13) 0.0204(14) 0.0047(11) 0.0022(10) 0.0014(10)
C20 0.0238(14) 0.0206(13) 0.0239(15) 0.0020(11) 0.0057(11) 0.0025(11)
C21 0.0314(16) 0.0326(16) 0.0224(15) 0.0016(13) 0.0105(12) 0.0017(13)
C22 0.0358(17) 0.0322(16) 0.0218(15) 0.0105(13) 0.0102(13) -0.0043(13)
C23 0.0282(15) 0.0237(14) 0.0249(15) 0.0084(12) 0.0046(12) -0.0024(11)
C24 0.0157(12) 0.0184(12) 0.0219(14) 0.0044(11) 0.0033(10) 0.0003(10)
C25 0.0209(13) 0.0215(14) 0.0317(16) 0.0015(12) 0.0034(11) 0.0101(11)
C26 0.0166(12) 0.0261(14) 0.0262(15) 0.0008(12) -0.0034(11) 0.0085(11)
C27 0.0223(13) 0.0167(12) 0.0154(13) 0.0025(10) 0.0045(10) 0.0062(10)
C28 0.0275(14) 0.0236(14) 0.0292(16) 0.0084(12) 0.0104(12) 0.0132(12)
C29 0.0213(13) 0.0222(13) 0.0162(13) 0.0033(11) 0.0013(10) 0.0077(10)
C30 0.0293(15) 0.0285(15) 0.0286(16) 0.0025(13) -0.0064(12) 0.0090(13)
O1 0.0235(9) 0.0222(9) 0.0164(9) 0.0064(8) 0.0032(7) 0.0100(8)
C31 0.0301(15) 0.0212(13) 0.0164(13) 0.0056(11) 0.0014(11) 0.0072(11)
C32 0.030(3) 0.026(2) 0.026(2) 0.0087(19) -0.002(2) 0.013(2)
C33 0.033(3) 0.019(2) 0.021(2) 0.0053(16) 0.0010(19) 0.0097(19)
C32A 0.045(10) 0.035(9) 0.034(9) 0.016(6) -0.001(7) 0.013(7)
C33A 0.041(9) 0.029(8) 0.050(9) 0.011(6) -0.002(7) 0.017(7)
C34 0.0348(16) 0.0262(15) 0.0264(16) 0.0071(12) 0.0060(12) 0.0195(13)

loop_
_atom_type_symbol
_atom_type_description
_atom_type_scat_dispersion_real
_atom_type_scat_dispersion_imag
_atom_type_scat_source
C C 0.0033 0.0016 'International Tables Vol C Tables 4.2.6.8 and 6.1.1.4'
H H 0.0000 0.0000 'International Tables Vol C Tables 4.2.6.8 and 6.1.1.4'
B B 0.0013 0.0007 'International Tables Vol C Tables 4.2.6.8 and 6.1.1.4'
N N 0.0061 0.0033 'International Tables Vol C Tables 4.2.6.8 and 6.1.1.4'
O O 0.0106 0.0060 'International Tables Vol C Tables 4.2.6.8 and 6.1.1.4'
Si Si 0.0817 0.0704 'International Tables Vol C Tables 4.2.6.8 and 6.1.1.4'
Cl Cl 0.1484 0.1585 'International Tables Vol C Tables 4.2.6.8 and 6.1.1.4'
Hf Hf -0.5830 6.1852 'International Tables Vol C Tables 4.2.6.8 and 6.1.1.4'

loop_
_geom_angle_atom_site_label_1
_geom_angle_atom_site_label_2
_geom_angle_atom_site_label_3
_geom_angle
N1 Hf1 O1 164.14(7)
N1 Hf1 C12 76.44(9)
O1 Hf1 C12 91.64(8)
N1 Hf1 Cl2 104.79(6)
O1 Hf1 Cl2 87.66(5)
C12 Hf1 Cl2 101.61(7)
N1 Hf1 Cl1 95.24(6)
O1 Hf1 Cl1 84.49(5)
C12 Hf1 Cl1 130.49(7)
Cl2 Hf1 Cl1 127.39(3)
N1 Hf1 C13 87.04(8)
O1 Hf1 C13 77.40(7)
C12 Hf1 C13 32.42(8)
Cl2 Hf1 C13 129.01(6)
Cl1 Hf1 C13 99.65(6)
N1 Hf1 Si1 37.42(6)
O1 Hf1 Si1 131.73(5)
C12 Hf1 Si1 40.09(7)
Cl2 Hf1 Si1 99.98(2)
Cl1 Hf1 Si1 123.30(2)
C13 Hf1 Si1 60.78(5)
N1 Si1 C25 113.34(12)
N1 Si1 C26 113.79(12)
C25 Si1 C26 109.31(13)
N1 Si1 C12 94.54(11)
C25 Si1 C12 112.91(13)
C26 Si1 C12 112.39(13)
N1 Si1 Hf1 45.16(7)
C25 Si1 Hf1 115.77(10)
C26 Si1 Hf1 134.87(9)
C12 Si1 Hf1 50.85(8)
N2 C1 N1 120.6(2)
N2 C1 C2 118.7(2)
N1 C1 C2 120.6(2)
C1 N1 Si1 122.15(17)
C1 N1 Hf1 138.28(16)
Si1 N1 Hf1 97.42(10)
C7 B1 C27 111.6(2)
C7 B1 C29 112.8(2)
C27 B1 C29 116.0(2)
C7 B1 N2 96.99(19)
C27 B1 N2 111.7(2)
C29 B1 N2 106.0(2)
C1 N2 C5 120.0(2)
C1 N2 B1 129.1(2)
C5 N2 B1 110.7(2)
C3 C2 C1 120.9(2)
C3 C2 H2 119.5
C1 C2 H2 119.5
C4 C3 C2 119.8(3)
C4 C3 H3 120.1
C2 C3 H3 120.1
C3 C4 C5 118.5(2)
C3 C4 H4 120.8
C5 C4 H4 120.8
N2 C5 C4 122.0(2)
N2 C5 C6 110.5(2)
C4 C5 C6 127.5(2)
C7 C6 C11 122.8(3)
C7 C6 C5 110.7(2)
C11 C6 C5 126.6(2)
C8 C7 C6 117.1(2)
C8 C7 B1 132.1(2)
C6 C7 B1 110.8(2)
C9 C8 C7 121.0(3)
C9 C8 H8 119.5
C7 C8 H8 119.5
C10 C9 C8 120.6(3)
C10 C9 H9 119.7
C8 C9 H9 119.7
C9 C10 C11 120.1(3)
C9 C10 H10 119.9
C11 C10 H10 119.9
C10 C11 C6 118.4(3)
C10 C11 H11 120.8
C6 C11 H11 120.8
C19 C12 C13 104.0(2)
C19 C12 Si1 129.27(19)
C13 C12 Si1 117.17(18)
C19 C12 Hf1 117.85(17)
C13 C12 Hf1 93.46(15)
Si1 C12 Hf1 89.06(10)
C14 C13 C18 119.3(2)
C14 C13 C12 131.1(2)
C18 C13 C12 109.6(2)
C14 C13 Hf1 94.28(16)
C18 C13 Hf1 123.70(18)
C12 C13 Hf1 54.11(12)
C15 C14 C13 119.0(2)
C15 C14 H14 120.5
C13 C14 H14 120.5
C16 C15 C14 121.1(3)
C16 C15 H15 119.4
C14 C15 H15 119.4
C15 C16 C17 121.3(3)
C15 C16 H16 119.3
C17 C16 H16 119.3
C16 C17 C18 119.1(3)
C16 C17 H17 120.4
C18 C17 H17 120.4
C17 C18 C13 120.1(2)
C17 C18 C24 132.1(3)
C13 C18 C24 107.8(2)
C20 C19 C24 119.2(2)
C20 C19 C12 130.5(2)
C24 C19 C12 110.3(2)
C21 C20 C19 119.4(3)
C21 C20 H20 120.3
C19 C20 H20 120.3
C20 C21 C22 120.8(3)
C20 C21 H21 119.6
C22 C21 H21 119.6
C23 C22 C21 120.8(3)
C23 C22 H22 119.6
C21 C22 H22 119.6
C22 C23 C24 119.1(3)
C22 C23 H23 120.5
C24 C23 H23 120.5
C23 C24 C19 120.7(3)
C23 C24 C18 130.9(3)
C19 C24 C18 108.4(2)
Si1 C25 H25A 109.5
Si1 C25 H25B 109.5
H25A C25 H25B 109.5
Si1 C25 H25C 109.5
H25A C25 H25C 109.5
H25B C25 H25C 109.5
Si1 C26 H26A 109.5
Si1 C26 H26B 109.5
H26A C26 H26B 109.5
Si1 C26 H26C 109.5
H26A C26 H26C 109.5
H26B C26 H26C 109.5
C28 C27 B1 114.4(2)
C28 C27 H27A 108.7
B1 C27 H27A 108.7
C28 C27 H27B 108.7
B1 C27 H27B 108.7
H27A C27 H27B 107.6
C27 C28 H28A 109.5
C27 C28 H28B 109.5
H28A C28 H28B 109.5
C27 C28 H28C 109.5
H28A C28 H28C 109.5
H28B C28 H28C 109.5
C30 C29 B1 114.7(2)
C30 C29 H29A 108.6
B1 C29 H29A 108.6
C30 C29 H29B 108.6
B1 C29 H29B 108.6
H29A C29 H29B 107.6
C29 C30 H30A 109.5
C29 C30 H30B 109.5
H30A C30 H30B 109.5
C29 C30 H30C 109.5
H30A C30 H30C 109.5
H30B C30 H30C 109.5
C31 O1 C34 108.5(2)
C31 O1 Hf1 125.93(15)
C34 O1 Hf1 125.50(16)
C32A C31 O1 100.9(11)
C32A C31 C32 19.9(9)
O1 C31 C32 105.6(3)
C32A C31 H31A 129.4
O1 C31 H31A 110.5
C32 C31 H31A 110.7
C32A C31 H31B 95.2
O1 C31 H31B 110.6
C32 C31 H31B 110.7
H31A C31 H31B 108.7
C32A C31 H31C 111.7
O1 C31 H31C 111.5
C32 C31 H31C 92.2
H31A C31 H31C 19.6
H31B C31 H31C 123.5
C32A C31 H31D 111.6
O1 C31 H31D 111.5
C32 C31 H31D 125.0
H31A C31 H31D 92.7
H31B C31 H31D 17.5
H31C C31 H31D 109.4
C31 C32 C33 102.0(4)
C31 C32 H32A 111.4
C33 C32 H32A 111.4
C31 C32 H32B 111.4
C33 C32 H32B 111.4
H32A C32 H32B 109.2
C34 C33 C32 101.0(4)
C34 C33 H33A 111.6
C32 C33 H33A 111.6
C34 C33 H33B 111.6
C32 C33 H33B 111.6
H33A C33 H33B 109.4
C33A C32A C31 110(2)
C33A C32A H32C 109.6
C31 C32A H32C 109.6
C33A C32A H32D 109.6
C31 C32A H32D 109.6
H32C C32A H32D 108.1
C32A C33A C34 107.9(19)
C32A C33A H33C 110.1
C34 C33A H33C 110.1
C32A C33A H33D 110.1
C34 C33A H33D 110.1
H33C C33A H33D 108.4
C33A C34 O1 104.2(9)
C33A C34 C33 22.1(8)
O1 C34 C33 104.0(3)
C33A C34 H34A 128.9
O1 C34 H34A 110.8
C33 C34 H34A 111.0
C33A C34 H34B 91.0
O1 C34 H34B 110.9
C33 C34 H34B 111.1
H34A C34 H34B 109.1
C33A C34 H34C 111.0
O1 C34 H34C 110.7
C33 C34 H34C 91.1
H34A C34 H34C 21.1
H34B C34 H34C 125.4
C33A C34 H34D 111.0
O1 C34 H34D 110.9
C33 C34 H34D 129.1
H34A C34 H34D 90.1
H34B C34 H34D 21.3
H34C C34 H34D 109.0

loop_
_geom_bond_atom_site_label_1
_geom_bond_atom_site_label_2
_geom_bond_distance
Hf1 N1 2.071(2)
Hf1 O1 2.2229(18)
Hf1 C12 2.246(2)
Hf1 Cl2 2.3441(7)
Hf1 Cl1 2.3939(7)
Hf1 C13 2.767(2)
Hf1 Si1 2.8955(7)
Si1 N1 1.774(2)
Si1 C25 1.850(3)
Si1 C26 1.861(3)
Si1 C12 1.865(3)
C1 N2 1.362(3)
C1 N1 1.397(3)
C1 C2 1.399(4)
B1 C7 1.607(4)
B1 C27 1.615(4)
B1 C29 1.634(4)
B1 N2 1.646(3)
N2 C5 1.369(3)
C2 C3 1.378(4)
C2 H2 0.9500
C3 C4 1.378(4)
C3 H3 0.9500
C4 C5 1.379(4)
C4 H4 0.9500
C5 C6 1.461(4)
C6 C7 1.395(4)
C6 C11 1.396(4)
C7 C8 1.395(4)
C8 C9 1.390(4)
C8 H8 0.9500
C9 C10 1.383(4)
C9 H9 0.9500
C10 C11 1.388(4)
C10 H10 0.9500
C11 H11 0.9500
C12 C19 1.477(4)
C12 C13 1.486(3)
C13 C14 1.400(4)
C13 C18 1.429(4)
C14 C15 1.389(4)
C14 H14 0.9500
C15 C16 1.376(4)
C15 H15 0.9500
C16 C17 1.380(4)
C16 H16 0.9500
C17 C18 1.391(4)
C17 H17 0.9500
C18 C24 1.453(4)
C19 C20 1.399(4)
C19 C24 1.412(4)
C20 C21 1.385(4)
C20 H20 0.9500
C21 C22 1.393(5)
C21 H21 0.9500
C22 C23 1.374(4)
C22 H22 0.9500
C23 C24 1.397(4)
C23 H23 0.9500
C25 H25A 0.9800
C25 H25B 0.9800
C25 H25C 0.9800
C26 H26A 0.9800
C26 H26B 0.9800
C26 H26C 0.9800
C27 C28 1.521(4)
C27 H27A 0.9900
C27 H27B 0.9900
C28 H28A 0.9800
C28 H28B 0.9800
C28 H28C 0.9800
C29 C30 1.517(4)
C29 H29A 0.9900
C29 H29B 0.9900
C30 H30A 0.9800
C30 H30B 0.9800
C30 H30C 0.9800
O1 C31 1.483(3)
O1 C34 1.484(3)
C31 C32A 1.47(3)
C31 C32 1.524(6)
C31 H31A 0.9903
C31 H31B 0.9898
C31 H31C 0.9597
C31 H31D 0.9597
C32 C33 1.547(7)
C32 H32A 0.9900
C32 H32B 0.9900
C33 C34 1.525(5)
C33 H33A 0.9900
C33 H33B 0.9900
C32A C33A 1.35(4)
C32A H32C 0.9900
C32A H32D 0.9900
C33A C34 1.45(2)
C33A H33C 0.9900
C33A H33D 0.9900
C34 H34A 0.9905
C34 H34B 0.9884
C34 H34C 0.9612
C34 H34D 0.9587

loop_
_geom_torsion_atom_site_label_1
_geom_torsion_atom_site_label_2
_geom_torsion_atom_site_label_3
_geom_torsion_atom_site_label_4
_geom_torsion
O1 Hf1 Si1 N1 162.84(11)
C12 Hf1 Si1 N1 162.46(14)
Cl2 Hf1 Si1 N1 -101.34(10)
Cl1 Hf1 Si1 N1 47.25(10)
C13 Hf1 Si1 N1 129.33(12)
N1 Hf1 Si1 C25 98.07(15)
O1 Hf1 Si1 C25 -99.09(13)
C12 Hf1 Si1 C25 -99.47(15)
Cl2 Hf1 Si1 C25 -3.26(11)
Cl1 Hf1 Si1 C25 145.32(11)
C13 Hf1 Si1 C25 -132.60(13)
N1 Hf1 Si1 C26 -79.20(17)
O1 Hf1 Si1 C26 83.64(16)
C12 Hf1 Si1 C26 83.26(17)
Cl2 Hf1 Si1 C26 179.46(14)
Cl1 Hf1 Si1 C26 -31.95(15)
C13 Hf1 Si1 C26 50.13(15)
N1 Hf1 Si1 C12 -162.46(14)
O1 Hf1 Si1 C12 0.38(12)
Cl2 Hf1 Si1 C12 96.20(10)
Cl1 Hf1 Si1 C12 -115.21(10)
C13 Hf1 Si1 C12 -33.13(12)
N2 C1 N1 Si1 -118.8(2)
C2 C1 N1 Si1 60.4(3)
N2 C1 N1 Hf1 82.2(3)
C2 C1 N1 Hf1 -98.7(3)
C25 Si1 N1 C1 90.1(2)
C26 Si1 N1 C1 -35.7(2)
C12 Si1 N1 C1 -152.6(2)
Hf1 Si1 N1 C1 -166.1(2)
C25 Si1 N1 Hf1 -103.81(13)
C26 Si1 N1 Hf1 130.47(12)
C12 Si1 N1 Hf1 13.56(11)
O1 Hf1 N1 C1 108.6(3)
C12 Hf1 N1 C1 150.7(3)
Cl2 Hf1 N1 C1 -110.6(2)
Cl1 Hf1 N1 C1 20.3(3)
C13 Hf1 N1 C1 119.7(3)
Si1 Hf1 N1 C1 162.3(3)
O1 Hf1 N1 Si1 -53.7(3)
C12 Hf1 N1 Si1 -11.52(9)
Cl2 Hf1 N1 Si1 87.13(8)
Cl1 Hf1 N1 Si1 -141.95(8)
C13 Hf1 N1 Si1 -42.53(9)
N1 C1 N2 C5 175.0(2)
C2 C1 N2 C5 -4.2(3)
N1 C1 N2 B1 -11.9(4)
C2 C1 N2 B1 169.0(2)
C7 B1 N2 C1 -179.2(2)
C27 B1 N2 C1 64.2(3)
C29 B1 N2 C1 -63.0(3)
C7 B1 N2 C5 -5.5(2)
C27 B1 N2 C5 -122.1(2)
C29 B1 N2 C5 110.7(2)
N2 C1 C2 C3 2.8(4)
N1 C1 C2 C3 -176.3(2)
C1 C2 C3 C4 0.7(4)
C2 C3 C4 C5 -2.8(4)
C1 N2 C5 C4 2.1(4)
B1 N2 C5 C4 -172.2(2)
C1 N2 C5 C6 -178.8(2)
B1 N2 C5 C6 6.9(3)
C3 C4 C5 N2 1.4(4)
C3 C4 C5 C6 -177.6(2)
N2 C5 C6 C7 -5.4(3)
C4 C5 C6 C7 173.7(3)
N2 C5 C6 C11 173.3(3)
C4 C5 C6 C11 -7.6(4)
C11 C6 C7 C8 0.2(4)
C5 C6 C7 C8 179.0(2)
C11 C6 C7 B1 -177.3(2)
C5 C6 C7 B1 1.4(3)
C27 B1 C7 C8 -58.1(4)
C29 B1 C7 C8 74.6(4)
N2 B1 C7 C8 -174.8(3)
C27 B1 C7 C6 118.9(2)
C29 B1 C7 C6 -108.4(3)
N2 B1 C7 C6 2.2(3)
C6 C7 C8 C9 -1.1(4)
B1 C7 C8 C9 175.8(3)
C7 C8 C9 C10 0.8(4)
C8 C9 C10 C11 0.5(4)
C9 C10 C11 C6 -1.4(4)
C7 C6 C11 C10 1.0(4)
C5 C6 C11 C10 -177.6(3)
N1 Si1 C12 C19 -138.5(2)
C25 Si1 C12 C19 -20.8(3)
C26 Si1 C12 C19 103.4(2)
Hf1 Si1 C12 C19 -126.2(3)
N1 Si1 C12 C13 81.03(19)
C25 Si1 C12 C13 -161.25(18)
C26 Si1 C12 C13 -37.0(2)
Hf1 Si1 C12 C13 93.41(19)
N1 Si1 C12 Hf1 -12.38(10)
C25 Si1 C12 Hf1 105.34(12)
C26 Si1 C12 Hf1 -130.43(11)
N1 Hf1 C12 C19 145.9(2)
O1 Hf1 C12 C19 -44.70(19)
Cl2 Hf1 C12 C19 43.25(19)
Cl1 Hf1 C12 C19 -128.85(17)
C13 Hf1 C12 C19 -107.8(3)
Si1 Hf1 C12 C19 135.0(2)
N1 Hf1 C12 C13 -106.31(16)
O1 Hf1 C12 C13 63.12(15)
Cl2 Hf1 C12 C13 151.07(14)
Cl1 Hf1 C12 C13 -21.03(19)
Si1 Hf1 C12 C13 -117.16(18)
N1 Hf1 C12 Si1 10.86(9)
O1 Hf1 C12 Si1 -179.72(9)
Cl2 Hf1 C12 Si1 -91.77(8)
Cl1 Hf1 C12 Si1 96.13(9)
C13 Hf1 C12 Si1 117.16(18)
C19 C12 C13 C14 179.2(3)
Si1 C12 C13 C14 -31.3(4)
Hf1 C12 C13 C14 59.4(3)
C19 C12 C13 C18 1.8(3)
Si1 C12 C13 C18 151.26(19)
Hf1 C12 C13 C18 -118.02(19)
C19 C12 C13 Hf1 119.8(2)
Si1 C12 C13 Hf1 -90.72(16)
N1 Hf1 C13 C14 -70.33(16)
O1 Hf1 C13 C14 106.57(16)
C12 Hf1 C13 C14 -139.4(2)
Cl2 Hf1 C13 C14 -177.02(13)
Cl1 Hf1 C13 C14 24.49(16)
Si1 Hf1 C13 C14 -98.40(16)
N1 Hf1 C13 C18 159.9(2)
O1 Hf1 C13 C18 -23.2(2)
C12 Hf1 C13 C18 90.8(3)
Cl2 Hf1 C13 C18 53.2(2)
Cl1 Hf1 C13 C18 -105.3(2)
Si1 Hf1 C13 C18 131.8(2)
N1 Hf1 C13 C12 69.11(16)
O1 Hf1 C13 C12 -113.99(16)
Cl2 Hf1 C13 C12 -37.58(17)
Cl1 Hf1 C13 C12 163.93(14)
Si1 Hf1 C13 C12 41.04(14)
C18 C13 C14 C15 -1.3(4)
C12 C13 C14 C15 -178.5(3)
Hf1 C13 C14 C15 -134.2(2)
C13 C14 C15 C16 -0.1(4)
C14 C15 C16 C17 0.4(5)
C15 C16 C17 C18 0.6(4)
C16 C17 C18 C13 -2.0(4)
C16 C17 C18 C24 179.6(3)
C14 C13 C18 C17 2.4(4)
C12 C13 C18 C17 -179.9(2)
Hf1 C13 C18 C17 120.9(2)
C14 C13 C18 C24 -178.9(2)
C12 C13 C18 C24 -1.1(3)
Hf1 C13 C18 C24 -60.4(3)
C13 C12 C19 C20 -178.8(3)
Si1 C12 C19 C20 36.9(4)
Hf1 C12 C19 C20 -77.2(3)
C13 C12 C19 C24 -1.9(3)
Si1 C12 C19 C24 -146.1(2)
Hf1 C12 C19 C24 99.8(2)
C24 C19 C20 C21 -0.1(4)
C12 C19 C20 C21 176.7(3)
C19 C20 C21 C22 -0.6(5)
C20 C21 C22 C23 0.6(5)
C21 C22 C23 C24 0.0(5)
C22 C23 C24 C19 -0.7(4)
C22 C23 C24 C18 -178.1(3)
C20 C19 C24 C23 0.7(4)
C12 C19 C24 C23 -176.6(3)
C20 C19 C24 C18 178.6(2)
C12 C19 C24 C18 1.3(3)
C17 C18 C24 C23 -4.0(5)
C13 C18 C24 C23 177.5(3)
C17 C18 C24 C19 178.5(3)
C13 C18 C24 C19 -0.1(3)
C7 B1 C27 C28 -51.6(3)
C29 B1 C27 C28 177.3(2)
N2 B1 C27 C28 55.8(3)
C7 B1 C29 C30 -65.2(3)
C27 B1 C29 C30 65.3(3)
N2 B1 C29 C30 -170.1(2)
N1 Hf1 O1 C31 120.4(3)
C12 Hf1 O1 C31 79.63(19)
Cl2 Hf1 O1 C31 -21.92(18)
Cl1 Hf1 O1 C31 -149.84(19)
C13 Hf1 O1 C31 108.97(19)
Si1 Hf1 O1 C31 79.39(19)
N1 Hf1 O1 C34 -57.8(4)
C12 Hf1 O1 C34 -98.5(2)
Cl2 Hf1 O1 C34 159.9(2)
Cl1 Hf1 O1 C34 32.0(2)
C13 Hf1 O1 C34 -69.2(2)
Si1 Hf1 O1 C34 -98.8(2)
C34 O1 C31 C32A 14.5(10)
Hf1 O1 C31 C32A -163.9(10)
C34 O1 C31 C32 -5.4(3)
Hf1 O1 C31 C32 176.2(2)
C32A C31 C32 C33 -49(3)
O1 C31 C32 C33 29.7(4)
C31 C32 C33 C34 -42.2(4)
O1 C31 C32A C33A -27(2)
C32 C31 C32A C33A 79(4)
C31 C32A C33A C34 29(2)
C32A C33A C34 O1 -18(2)
C32A C33A C34 C33 74(3)
C31 O1 C34 C33A 1.1(10)
Hf1 O1 C34 C33A 179.5(10)
C31 O1 C34 C33 -21.7(3)
Hf1 O1 C34 C33 156.7(2)
C32 C33 C34 C33A -54(3)
C32 C33 C34 O1 39.4(4)
